data_7206356
loop_
_publ_author_name
'Roll, Mark F.'
'Mathur, Priyanka'
'Takahashi, Kunio'
'Kampf, Jeffrey W.'
'Laine, R. M.'

_publ_section_title
;
 [PhSiO1.5]8 promotes self-bromination to produce [o-BrPhSiO1.5]8:
 further bromination gives crystalline [2,5-Br2PhSiO1.5]8 with a
 density of 2.32 g cm&#x2212;3 and a calculated refractive index of 1.7
 or the tetraicosa bromo compound [Br3PhSiO1.5]8
;
_journal_issue 30
_journal_name_full 'Journal of Materials Chemistry'
_journal_page_first 11167
_journal_paper_doi 10.1039/c1jm11536g
_journal_volume 21
_journal_year 2011
_chemical_formula_moiety 'C48 H32 Br8 O12 Si8, 2.5(C8 H10)'
_chemical_formula_sum 'C68 H57 Br8 O12 Si8'
_chemical_formula_weight 1930.14
_chemical_name_systematic
;
?
;
_space_group_IT_number 88
_symmetry_cell_setting tetragonal
_symmetry_space_group_name_Hall '-I 4ad'
_symmetry_space_group_name_H-M 'I 41/a :2'
_atom_sites_solution_hydrogens geom
_atom_sites_solution_primary direct
_atom_sites_solution_secondary difmap
_audit_creation_method SHELXL-97
_cell_angle_alpha 90.00
_cell_angle_beta 90.00
_cell_angle_gamma 90.00
_cell_formula_units_Z 8
_cell_length_a 20.5738(10)
_cell_length_b 20.5738(10)
_cell_length_c 36.261(4)
_cell_measurement_reflns_used 9816
_cell_measurement_temperature 85(2)
_cell_measurement_theta_max 27.96
_cell_measurement_theta_min 2.25
_cell_volume 15349(2)
_computing_cell_refinement 'Bruker SAINT'
_computing_data_collection 'Bruker SMART-APEX'
_computing_data_reduction 'Bruker SAINT'
_computing_molecular_graphics 'Bruker SHELXTL'
_computing_publication_material 'Bruker SHELXTL'
_computing_structure_refinement 'SHELXL-97 (Sheldrick, 2008)'
_computing_structure_solution 'SHELXS-97 (Sheldrick, 2008)'
_diffrn_ambient_temperature 85(2)
_diffrn_measured_fraction_theta_full 0.998
_diffrn_measured_fraction_theta_max 0.998
_diffrn_measurement_device_type 'CCD area detector'
_diffrn_measurement_method 'phi and omega scans'
_diffrn_radiation_monochromator graphite
_diffrn_radiation_source 'fine-focus sealed tube'
_diffrn_radiation_type MoK\a
_diffrn_radiation_wavelength 0.71073
_diffrn_reflns_av_R_equivalents 0.0477
_diffrn_reflns_av_sigmaI/netI 0.0142
_diffrn_reflns_limit_h_max 27
_diffrn_reflns_limit_h_min -27
_diffrn_reflns_limit_k_max 27
_diffrn_reflns_limit_k_min -27
_diffrn_reflns_limit_l_max 48
_diffrn_reflns_limit_l_min -48
_diffrn_reflns_number 333383
_diffrn_reflns_theta_full 28.34
_diffrn_reflns_theta_max 28.34
_diffrn_reflns_theta_min 1.79
_exptl_absorpt_coefficient_mu 4.362
_exptl_absorpt_correction_T_max 0.3686
_exptl_absorpt_correction_T_min 0.2779
_exptl_absorpt_correction_type multi-scan
_exptl_absorpt_process_details
;
Blessing, R. Acta Cryst. (1995) A51 33-38.
Sheldrick, G. SADABS (Version 2008/1) Bruker AXS area
detector absorption and other corrections, University of
Gottingen, Germany 2008.
;
_exptl_crystal_colour colorless
_exptl_crystal_density_diffrn 1.671
_exptl_crystal_density_method 'not measured'
_exptl_crystal_description octahedron
_exptl_crystal_F_000 7624
_exptl_crystal_size_max 0.33
_exptl_crystal_size_mid 0.28
_exptl_crystal_size_min 0.23
_refine_diff_density_max 0.994
_refine_diff_density_min -1.329
_refine_diff_density_rms 0.121
_refine_ls_extinction_method none
_refine_ls_goodness_of_fit_ref 1.089
_refine_ls_hydrogen_treatment constr
_refine_ls_matrix_type full
_refine_ls_number_parameters 490
_refine_ls_number_reflns 9574
_refine_ls_number_restraints 262
_refine_ls_restrained_S_all 1.078
_refine_ls_R_factor_all 0.0626
_refine_ls_R_factor_gt 0.0526
_refine_ls_shift/su_max 0.002
_refine_ls_shift/su_mean 0.000
_refine_ls_structure_factor_coef Fsqd
_refine_ls_weighting_details 'calc w=1/[\s^2^(Fo^2^)+(0.0828P)^2^+2.2331P] where P=(Fo^2^+2Fc^2^)/3'
_refine_ls_weighting_scheme calc
_refine_ls_wR_factor_gt 0.1460
_refine_ls_wR_factor_ref 0.1530
_reflns_number_gt 8392
_reflns_number_total 9574
_reflns_threshold_expression >2sigma(I)
_cod_data_source_file c1jm11536g.txt
_cod_data_source_block obr8a
_cod_depositor_comments
;
The following automatic conversions were performed:

'_symmetry_cell_setting' value 'Tetragonal' changed to 'tetragonal'
according to /home/saulius/struct/CIF-dictionaries/cif_core.dic
dictionary named 'cif_core.dic' version 2.4.1 from 2010-06-29.

Automatic conversion script
Id: cif_fix_values 1715 2011-07-08 13:25:40Z adriana 
;
_cod_original_cell_volume 15348.5(19)
_cod_original_sg_symbol_H-M I4(1)/a
_cod_database_code 7206356

loop_
_symmetry_equiv_pos_as_xyz
'x, y, z'
'-x+1/2, -y, z+1/2'
'-y+3/4, x+1/4, z+1/4'
'y+3/4, -x+3/4, z+3/4'
'x+1/2, y+1/2, z+1/2'
'-x+1, -y+1/2, z+1'
'-y+5/4, x+3/4, z+3/4'
'y+5/4, -x+5/4, z+5/4'
'-x, -y, -z'
'x-1/2, y, -z-1/2'
'y-3/4, -x-1/4, -z-1/4'
'-y-3/4, x-3/4, -z-3/4'
'-x+1/2, -y+1/2, -z+1/2'
'x, y+1/2, -z'
'y-1/4, -x+1/4, -z+1/4'
'-y-1/4, x-1/4, -z-1/4'

loop_
_atom_site_label
_atom_site_type_symbol
_atom_site_fract_x
_atom_site_fract_y
_atom_site_fract_z
_atom_site_U_iso_or_equiv
_atom_site_adp_type
_atom_site_occupancy
_atom_site_symmetry_multiplicity
_atom_site_calc_flag
_atom_site_refinement_flags
_atom_site_disorder_assembly
_atom_site_disorder_group
Br1 Br 0.08376(2) 0.198317(19) -0.183434(9) 0.05718(10) Uani 1 1 d . . .
Br2 Br 0.259008(16) 0.22592(2) -0.001935(10) 0.05336(9) Uani 1 1 d . . .
Br3 Br 0.053594(15) 0.317434(14) 0.086379(7) 0.03699(7) Uani 1 1 d . . .
Br4 Br 0.213477(17) 0.360496(19) -0.101936(14) 0.06793(12) Uani 1 1 d . . .
Si1 Si 0.09350(3) 0.19832(3) -0.090080(17) 0.02270(13) Uani 1 1 d . . .
Si2 Si 0.09581(3) 0.20179(3) -0.005873(17) 0.02025(13) Uani 1 1 d . . .
Si3 Si 0.05256(3) 0.34327(3) -0.005686(17) 0.02032(13) Uani 1 1 d . . .
Si4 Si 0.04876(3) 0.34645(3) -0.089815(17) 0.02242(13) Uani 1 1 d . . .
O1 O 0.11768(8) 0.18671(8) -0.04800(4) 0.0243(4) Uani 1 1 d . . .
O2 O 0.09723(8) 0.27945(8) 0.00047(5) 0.0253(4) Uani 1 1 d . . .
O3 O 0.06241(9) 0.36893(8) -0.04757(4) 0.0263(4) Uani 1 1 d . . .
O4 O 0.07631(9) 0.27391(8) -0.09587(5) 0.0265(4) Uani 1 1 d . . .
O5 O 0.02924(9) 0.15470(8) -0.09715(5) 0.0271(4) Uani 1 1 d . . .
O6 O 0.02284(8) 0.17521(8) 0.00013(5) 0.0247(4) Uani 1 1 d . . .
C1 C 0.16134(13) 0.17115(12) -0.12001(7) 0.0297(5) Uani 1 1 d . . .
C2 C 0.16025(15) 0.17132(13) -0.15857(8) 0.0381(7) Uani 1 1 d . . .
C3 C 0.21303(18) 0.15119(17) -0.17968(9) 0.0520(9) Uani 1 1 d . . .
H3A H 0.2112 0.1530 -0.2058 0.062 Uiso 1 1 calc R . .
C4 C 0.26830(17) 0.12838(17) -0.16201(10) 0.0547(9) Uani 1 1 d . . .
H4A H 0.3042 0.1140 -0.1763 0.066 Uiso 1 1 calc R . .
C5 C 0.27194(16) 0.12620(17) -0.12404(10) 0.0501(8) Uani 1 1 d . . .
H5B H 0.3097 0.1100 -0.1121 0.060 Uiso 1 1 calc R . .
C6 C 0.21874(14) 0.14842(14) -0.10340(8) 0.0382(7) Uani 1 1 d . . .
H6B H 0.2216 0.1481 -0.0773 0.046 Uiso 1 1 calc R . .
C7 C 0.14942(12) 0.15802(11) 0.02681(6) 0.0264(5) Uani 1 1 d . . .
C8 C 0.21602(14) 0.16583(15) 0.02928(8) 0.0369(6) Uani 1 1 d . . .
C9 C 0.25428(15) 0.12968(18) 0.05371(9) 0.0502(8) Uani 1 1 d . . .
H9A H 0.2999 0.1367 0.0551 0.060 Uiso 1 1 calc R . .
C10 C 0.22484(17) 0.08360(17) 0.07587(8) 0.0491(8) Uani 1 1 d . . .
H10A H 0.2505 0.0583 0.0923 0.059 Uiso 1 1 calc R . .
C11 C 0.15850(16) 0.07399(15) 0.07435(7) 0.0420(7) Uani 1 1 d . . .
H11A H 0.1384 0.0424 0.0897 0.050 Uiso 1 1 calc R . .
C12 C 0.12164(15) 0.11092(13) 0.05033(7) 0.0335(6) Uani 1 1 d . . .
H12A H 0.0760 0.1044 0.0496 0.040 Uiso 1 1 calc R . .
C13 C 0.07578(11) 0.40811(10) 0.02695(6) 0.0215(5) Uani 1 1 d . . .
C14 C 0.07284(11) 0.40033(11) 0.06535(6) 0.0247(5) Uani 1 1 d . . .
C15 C 0.08600(13) 0.44984(13) 0.08985(7) 0.0319(6) Uani 1 1 d . . .
H15A H 0.0817 0.4433 0.1157 0.038 Uiso 1 1 calc R . .
C16 C 0.10560(15) 0.50925(13) 0.07592(8) 0.0394(7) Uani 1 1 d . . .
H16A H 0.1154 0.5438 0.0924 0.047 Uiso 1 1 calc R . .
C17 C 0.11106(17) 0.51895(13) 0.03857(9) 0.0427(7) Uani 1 1 d . . .
H17A H 0.1254 0.5597 0.0293 0.051 Uiso 1 1 calc R . .
C18 C 0.09556(14) 0.46894(12) 0.01431(7) 0.0319(6) Uani 1 1 d . . .
H18A H 0.0985 0.4764 -0.0115 0.038 Uiso 1 1 calc R . .
C19 C 0.08561(13) 0.40636(11) -0.12159(6) 0.0260(5) Uani 1 1 d . . .
C20 C 0.15249(14) 0.41401(13) -0.12741(8) 0.0354(6) Uani 1 1 d . . .
C21 C 0.17787(16) 0.46090(14) -0.15111(8) 0.0414(7) Uani 1 1 d . . .
H21A H 0.2235 0.4641 -0.1548 0.050 Uiso 1 1 calc R . .
C22 C 0.13610(17) 0.50268(13) -0.16907(7) 0.0418(7) Uani 1 1 d . . .
H22A H 0.1529 0.5347 -0.1853 0.050 Uiso 1 1 calc R . .
C23 C 0.07021(18) 0.49806(14) -0.16354(8) 0.0436(8) Uani 1 1 d . . .
H23A H 0.0416 0.5276 -0.1755 0.052 Uiso 1 1 calc R . .
C24 C 0.04532(15) 0.45006(13) -0.14039(8) 0.0368(6) Uani 1 1 d . . .
H24A H -0.0004 0.4469 -0.1373 0.044 Uiso 1 1 calc R . .
C25 C 0.2861(3) 0.3530(2) 0.78720(15) 0.0873(15) Uani 0.848(4) 1 d PDU A 1
C26 C 0.2201(3) 0.3368(3) 0.77976(14) 0.0724(13) Uani 0.848(4) 1 d PDU A 1
H26 H 0.2041 0.2949 0.7860 0.087 Uiso 0.848(4) 1 calc PR A 1
C27 C 0.1789(3) 0.3819(3) 0.76334(14) 0.0936(15) Uani 0.848(4) 1 d PDU A 1
C28 C 0.2046(4) 0.4414(3) 0.75370(15) 0.1197(17) Uani 0.848(4) 1 d PDU A 1
H28 H 0.1769 0.4715 0.7415 0.144 Uiso 0.848(4) 1 calc PR A 1
C29 C 0.2648(4) 0.4590(4) 0.76028(17) 0.136(2) Uani 0.848(4) 1 d PDU A 1
H29 H 0.2798 0.5011 0.7538 0.163 Uiso 0.848(4) 1 calc PR A 1
C30 C 0.3072(4) 0.4130(3) 0.77753(16) 0.1118(17) Uani 0.848(4) 1 d PDU A 1
H30 H 0.3511 0.4247 0.7823 0.134 Uiso 0.848(4) 1 calc PR A 1
C31 C 0.3302(3) 0.3016(3) 0.8038(2) 0.111(2) Uani 0.848(4) 1 d PDU A 1
H31A H 0.3756 0.3121 0.7982 0.166 Uiso 0.848(4) 1 calc PR A 1
H31B H 0.3193 0.2590 0.7935 0.166 Uiso 0.848(4) 1 calc PR A 1
H31C H 0.3242 0.3006 0.8306 0.166 Uiso 0.848(4) 1 calc PR A 1
C32 C 0.1087(3) 0.3614(4) 0.7577(2) 0.129(3) Uani 0.848(4) 1 d PDU A 1
H32A H 0.1074 0.3213 0.7431 0.194 Uiso 0.848(4) 1 calc PR A 1
H32B H 0.0852 0.3958 0.7447 0.194 Uiso 0.848(4) 1 calc PR A 1
H32C H 0.0883 0.3536 0.7817 0.194 Uiso 0.848(4) 1 calc PR A 1
C25A C 0.2324(5) 0.3723(5) 0.7767(7) 0.103(4) Uani 0.152(4) 1 d PDU A 2
C26A C 0.1653(6) 0.3565(10) 0.7745(6) 0.105(4) Uani 0.152(4) 1 d PDU A 2
H26A H 0.1480 0.3234 0.7899 0.125 Uiso 0.152(4) 1 calc PR A 2
C27A C 0.1246(5) 0.3890(6) 0.7500(5) 0.101(4) Uani 0.152(4) 1 d PDU A 2
C29A C 0.1469(8) 0.4472(8) 0.7365(7) 0.122(4) Uani 0.152(4) 1 d PDU A 2
H29A H 0.1191 0.4705 0.7203 0.146 Uiso 0.152(4) 1 calc PR A 2
C28A C 0.2041(8) 0.4734(9) 0.7441(6) 0.120(4) Uani 0.152(4) 1 d PDU A 2
H28A H 0.2160 0.5155 0.7357 0.144 Uiso 0.152(4) 1 calc PR A 2
C30A C 0.2474(10) 0.4334(7) 0.7661(8) 0.120(4) Uani 0.152(4) 1 d PDU A 2
H30A H 0.2881 0.4510 0.7735 0.144 Uiso 0.152(4) 1 calc PR A 2
C31A C 0.2768(8) 0.3172(8) 0.7888(8) 0.120(6) Uani 0.152(4) 1 d PDU A 2
H31D H 0.3036 0.3032 0.7679 0.179 Uiso 0.152(4) 1 calc PR A 2
H31E H 0.2504 0.2806 0.7975 0.179 Uiso 0.152(4) 1 calc PR A 2
H31F H 0.3049 0.3323 0.8089 0.179 Uiso 0.152(4) 1 calc PR A 2
C32A C 0.0676(8) 0.3488(11) 0.7362(9) 0.135(9) Uani 0.152(4) 1 d PDU A 2
H32D H 0.0272 0.3735 0.7393 0.203 Uiso 0.152(4) 1 calc PR A 2
H32E H 0.0649 0.3083 0.7503 0.203 Uiso 0.152(4) 1 calc PR A 2
H32F H 0.0739 0.3387 0.7100 0.203 Uiso 0.152(4) 1 calc PR A 2

loop_
_atom_site_aniso_label
_atom_site_aniso_U_11
_atom_site_aniso_U_22
_atom_site_aniso_U_33
_atom_site_aniso_U_23
_atom_site_aniso_U_13
_atom_site_aniso_U_12
Br1 0.0769(2) 0.0668(2) 0.02780(14) -0.00209(14) -0.00230(15) 0.01139(18)
Br2 0.03531(14) 0.0688(2) 0.05595(19) 0.00201(16) -0.00007(13) -0.01185(14)
Br3 0.05024(15) 0.03352(12) 0.02721(12) 0.00363(10) 0.00344(11) -0.00887(11)
Br4 0.03924(16) 0.05777(19) 0.1068(3) 0.0334(2) 0.00372(18) 0.00033(14)
Si1 0.0307(3) 0.0186(3) 0.0188(3) -0.0013(2) 0.0032(2) -0.0006(2)
Si2 0.0231(3) 0.0181(2) 0.0195(3) -0.0009(2) 0.0004(2) 0.0001(2)
Si3 0.0260(3) 0.0170(2) 0.0180(3) -0.0016(2) 0.0009(2) -0.0023(2)
Si4 0.0321(3) 0.0172(2) 0.0180(3) 0.0010(2) 0.0018(2) -0.0029(2)
O1 0.0305(8) 0.0233(7) 0.0192(7) -0.0009(6) 0.0026(6) 0.0024(6)
O2 0.0288(8) 0.0189(7) 0.0282(8) -0.0033(6) -0.0010(7) -0.0005(6)
O3 0.0381(9) 0.0227(7) 0.0182(7) -0.0009(6) 0.0028(6) -0.0050(7)
O4 0.0363(8) 0.0193(7) 0.0238(7) 0.0007(6) 0.0019(7) -0.0013(6)
O5 0.0322(8) 0.0218(7) 0.0273(8) -0.0036(6) 0.0006(7) -0.0025(6)
O6 0.0253(7) 0.0247(7) 0.0240(7) 0.0009(6) 0.0008(6) -0.0039(6)
C1 0.0391(12) 0.0228(10) 0.0272(11) -0.0058(9) 0.0086(10) -0.0039(9)
C2 0.0534(16) 0.0318(12) 0.0292(12) -0.0066(10) 0.0095(11) -0.0074(12)
C3 0.070(2) 0.0508(17) 0.0347(14) -0.0133(13) 0.0216(14) -0.0107(15)
C4 0.0469(16) 0.0527(18) 0.064(2) -0.0197(15) 0.0252(15) -0.0081(14)
C5 0.0402(15) 0.0529(17) 0.0573(19) -0.0144(15) 0.0145(14) 0.0008(13)
C6 0.0350(13) 0.0412(14) 0.0384(14) -0.0085(12) 0.0079(11) -0.0004(11)
C7 0.0329(11) 0.0241(10) 0.0221(10) -0.0058(8) -0.0016(9) 0.0052(9)
C8 0.0341(12) 0.0464(15) 0.0301(12) -0.0057(11) -0.0032(10) 0.0053(11)
C9 0.0359(14) 0.073(2) 0.0422(15) -0.0157(15) -0.0076(12) 0.0186(14)
C10 0.0680(19) 0.0547(17) 0.0246(12) -0.0010(12) -0.0061(13) 0.0283(15)
C11 0.0656(18) 0.0392(14) 0.0213(11) 0.0008(10) -0.0025(12) 0.0174(13)
C12 0.0463(14) 0.0307(12) 0.0234(11) -0.0002(9) -0.0020(10) 0.0073(11)
C13 0.0235(9) 0.0177(9) 0.0234(10) -0.0016(8) -0.0009(8) 0.0011(8)
C14 0.0253(10) 0.0241(10) 0.0246(10) -0.0007(8) -0.0021(9) 0.0012(8)
C15 0.0358(12) 0.0333(12) 0.0267(11) -0.0062(10) -0.0041(10) 0.0042(10)
C16 0.0515(15) 0.0279(12) 0.0388(13) -0.0118(11) -0.0119(12) 0.0025(11)
C17 0.0647(18) 0.0203(11) 0.0429(15) 0.0014(11) -0.0083(14) -0.0077(12)
C18 0.0455(14) 0.0210(10) 0.0293(12) 0.0019(9) -0.0024(11) -0.0025(10)
C19 0.0387(12) 0.0194(9) 0.0200(10) -0.0010(8) 0.0042(9) -0.0044(9)
C20 0.0411(13) 0.0285(12) 0.0364(13) 0.0026(10) 0.0078(11) -0.0006(10)
C21 0.0487(15) 0.0342(13) 0.0413(14) -0.0013(11) 0.0173(12) -0.0076(12)
C22 0.0725(19) 0.0268(12) 0.0259(12) 0.0014(10) 0.0130(12) -0.0104(12)
C23 0.0655(19) 0.0296(13) 0.0356(14) 0.0104(11) -0.0074(13) -0.0033(13)
C24 0.0457(14) 0.0325(12) 0.0324(13) 0.0085(10) -0.0012(11) -0.0057(11)
C25 0.109(3) 0.085(3) 0.068(3) -0.030(2) 0.040(2) -0.031(3)
C26 0.100(3) 0.062(3) 0.055(2) -0.008(2) 0.023(2) -0.007(2)
C27 0.158(4) 0.072(3) 0.051(2) 0.000(2) 0.033(3) 0.030(3)
C28 0.229(4) 0.075(3) 0.054(3) -0.002(2) 0.059(3) 0.040(3)
C29 0.237(5) 0.095(4) 0.075(3) -0.014(3) 0.100(3) -0.015(4)
C30 0.169(4) 0.091(3) 0.076(3) -0.033(3) 0.068(3) -0.050(3)
C31 0.089(4) 0.115(5) 0.129(6) -0.017(4) 0.017(4) -0.011(4)
C32 0.152(4) 0.129(5) 0.107(6) -0.008(5) -0.012(5) 0.068(4)
C25A 0.150(6) 0.094(6) 0.067(10) -0.014(7) 0.032(8) 0.004(6)
C26A 0.148(5) 0.095(8) 0.070(9) -0.021(7) 0.030(7) 0.008(6)
C27A 0.136(7) 0.090(7) 0.076(10) -0.019(7) 0.055(7) 0.029(5)
C29A 0.189(7) 0.101(8) 0.075(11) -0.011(7) 0.070(8) 0.027(6)
C28A 0.211(8) 0.089(8) 0.060(10) -0.004(7) 0.079(8) -0.003(6)
C30A 0.193(8) 0.096(6) 0.070(10) -0.020(8) 0.058(8) -0.010(6)
C31A 0.153(9) 0.114(9) 0.092(16) -0.032(11) 0.063(12) 0.043(10)
C32A 0.156(11) 0.116(14) 0.13(2) -0.01(2) -0.004(11) 0.031(10)

loop_
_atom_type_symbol
_atom_type_description
_atom_type_scat_dispersion_real
_atom_type_scat_dispersion_imag
_atom_type_scat_source
C C 0.0033 0.0016 'International Tables Vol C Tables 4.2.6.8 and 6.1.1.4'
H H 0.0000 0.0000 'International Tables Vol C Tables 4.2.6.8 and 6.1.1.4'
O O 0.0106 0.0060 'International Tables Vol C Tables 4.2.6.8 and 6.1.1.4'
Si Si 0.0817 0.0704 'International Tables Vol C Tables 4.2.6.8 and 6.1.1.4'
Br Br -0.2901 2.4595 'International Tables Vol C Tables 4.2.6.8 and 6.1.1.4'

loop_
_geom_angle_atom_site_label_1
_geom_angle_atom_site_label_2
_geom_angle_atom_site_label_3
_geom_angle
_geom_angle_site_symmetry_1
_geom_angle_site_symmetry_3
_geom_angle_publ_flag
O4 Si1 O5 109.62(10) . . ?
O4 Si1 O1 109.41(9) . . ?
O5 Si1 O1 108.53(9) . . ?
O4 Si1 C1 112.37(10) . . ?
O5 Si1 C1 110.80(10) . . ?
O1 Si1 C1 105.98(11) . . ?
O6 Si2 O2 109.47(9) . . ?
O6 Si2 O1 108.70(9) . . ?
O2 Si2 O1 108.55(9) . . ?
O6 Si2 C7 107.64(10) . . ?
O2 Si2 C7 112.28(10) . . ?
O1 Si2 C7 110.14(10) . . ?
O6 Si3 O2 109.71(9) 6_454 . ?
O6 Si3 O3 108.66(9) 6_454 . ?
O2 Si3 O3 108.82(9) . . ?
O6 Si3 C13 109.61(10) 6_454 . ?
O2 Si3 C13 110.55(9) . . ?
O3 Si3 C13 109.45(9) . . ?
O4 Si4 O3 109.35(9) . . ?
O4 Si4 O5 108.13(9) . 6_454 ?
O3 Si4 O5 109.19(9) . 6_454 ?
O4 Si4 C19 112.84(10) . . ?
O3 Si4 C19 109.08(10) . . ?
O5 Si4 C19 108.19(10) 6_454 . ?
Si2 O1 Si1 140.56(11) . . ?
Si2 O2 Si3 140.64(12) . . ?
Si3 O3 Si4 140.29(11) . . ?
Si1 O4 Si4 162.73(12) . . ?
Si1 O5 Si4 142.01(11) . 6_454 ?
Si3 O6 Si2 163.49(12) 6_454 . ?
C2 C1 C6 116.3(2) . . ?
C2 C1 Si1 124.9(2) . . ?
C6 C1 Si1 118.8(2) . . ?
C3 C2 C1 122.5(3) . . ?
C3 C2 Br1 118.2(2) . . ?
C1 C2 Br1 119.3(2) . . ?
C4 C3 C2 119.1(3) . . ?
C5 C4 C3 121.1(3) . . ?
C4 C5 C6 118.6(3) . . ?
C5 C6 C1 122.4(3) . . ?
C8 C7 C12 116.2(2) . . ?
C8 C7 Si2 125.1(2) . . ?
C12 C7 Si2 118.62(19) . . ?
C7 C8 C9 122.5(3) . . ?
C7 C8 Br2 120.0(2) . . ?
C9 C8 Br2 117.5(2) . . ?
C10 C9 C8 119.1(3) . . ?
C11 C10 C9 120.6(3) . . ?
C10 C11 C12 119.3(3) . . ?
C11 C12 C7 122.4(3) . . ?
C18 C13 C14 116.2(2) . . ?
C18 C13 Si3 120.90(18) . . ?
C14 C13 Si3 122.87(17) . . ?
C15 C14 C13 123.2(2) . . ?
C15 C14 Br3 116.32(18) . . ?
C13 C14 Br3 120.47(17) . . ?
C14 C15 C16 118.4(2) . . ?
C17 C16 C15 120.8(2) . . ?
C16 C17 C18 119.8(3) . . ?
C17 C18 C13 121.5(2) . . ?
C24 C19 C20 115.8(2) . . ?
C24 C19 Si4 119.2(2) . . ?
C20 C19 Si4 124.84(19) . . ?
C21 C20 C19 122.6(3) . . ?
C21 C20 Br4 116.9(2) . . ?
C19 C20 Br4 120.54(19) . . ?
C22 C21 C20 119.3(3) . . ?
C23 C22 C21 120.2(3) . . ?
C22 C23 C24 120.0(3) . . ?
C23 C24 C19 122.1(3) . . ?
C30 C25 C26 118.1(6) . . ?
C30 C25 C31 123.0(6) . . ?
C26 C25 C31 118.8(5) . . ?
C27 C26 C25 120.4(5) . . ?
C28 C27 C26 117.9(6) . . ?
C28 C27 C32 125.3(6) . . ?
C26 C27 C32 116.8(5) . . ?
C29 C28 C27 124.1(7) . . ?
C28 C29 C30 118.2(7) . . ?
C25 C30 C29 121.3(7) . . ?
C30A C25A C26A 114.8(13) . . ?
C30A C25A C31A 129.6(13) . . ?
C26A C25A C31A 115.5(12) . . ?
C27A C26A C25A 120.7(14) . . ?
C29A C27A C26A 116.5(12) . . ?
C29A C27A C32A 127.9(17) . . ?
C26A C27A C32A 114.4(15) . . ?
C28A C29A C27A 125.3(16) . . ?
C29A C28A C30A 115.4(16) . . ?
C25A C30A C28A 122.8(16) . . ?

loop_
_geom_bond_atom_site_label_1
_geom_bond_atom_site_label_2
_geom_bond_distance
_geom_bond_site_symmetry_2
_geom_bond_publ_flag
Br1 C2 1.897(3) . ?
Br2 C8 1.895(3) . ?
Br3 C14 1.910(2) . ?
Br4 C20 1.908(3) . ?
Si1 O4 1.6086(17) . ?
Si1 O5 1.6184(18) . ?
Si1 O1 1.6225(17) . ?
Si1 C1 1.854(3) . ?
Si2 O6 1.6124(17) . ?
Si2 O2 1.6145(17) . ?
Si2 O1 1.6224(17) . ?
Si2 C7 1.853(2) . ?
Si3 O6 1.6111(17) 6_454 ?
Si3 O2 1.6181(17) . ?
Si3 O3 1.6208(17) . ?
Si3 C13 1.846(2) . ?
Si4 O4 1.6116(17) . ?
Si4 O3 1.6244(17) . ?
Si4 O5 1.6268(19) 6_454 ?
Si4 C19 1.850(2) . ?
O5 Si4 1.6268(19) 6_454 ?
O6 Si3 1.6111(17) 6_454 ?
C1 C2 1.398(4) . ?
C1 C6 1.406(4) . ?
C2 C3 1.392(4) . ?
C3 C4 1.387(5) . ?
C4 C5 1.380(5) . ?
C5 C6 1.402(4) . ?
C7 C8 1.383(4) . ?
C7 C12 1.412(4) . ?
C8 C9 1.399(4) . ?
C9 C10 1.382(5) . ?
C10 C11 1.380(5) . ?
C11 C12 1.383(4) . ?
C13 C18 1.394(3) . ?
C13 C14 1.403(3) . ?
C14 C15 1.378(3) . ?
C15 C16 1.383(4) . ?
C16 C17 1.373(4) . ?
C17 C18 1.391(4) . ?
C19 C24 1.400(4) . ?
C19 C20 1.401(4) . ?
C20 C21 1.393(4) . ?
C21 C22 1.379(4) . ?
C22 C23 1.373(5) . ?
C23 C24 1.394(4) . ?
C25 C30 1.354(8) . ?
C25 C26 1.424(8) . ?
C25 C31 1.518(7) . ?
C26 C27 1.391(8) . ?
C27 C28 1.377(8) . ?
C27 C32 1.519(7) . ?
C28 C29 1.313(11) . ?
C29 C30 1.432(11) . ?
C25A C30A 1.350(15) . ?
C25A C26A 1.420(14) . ?
C25A C31A 1.520(9) . ?
C26A C27A 1.390(16) . ?
C27A C29A 1.373(16) . ?
C27A C32A 1.522(9) . ?
C29A C28A 1.323(18) . ?
C28A C30A 1.453(19) . ?
